data_7055196
loop_
_publ_author_name
'Karmakar, Anirban'
'Paul, Anup'
'Mahmudov, Kamran T.'
'Guedes da Silva, M. F\'atima C.'
'Pombeiro, Armando J. L.'

_publ_section_title
;
 pH dependent synthesis of Zn(ii) and Cd(ii) coordination polymers with
 dicarboxyl-functionalized arylhydrazone of barbituric acid:
 photoluminescence properties and catalysts for Knoevenagel condensation
;
_journal_issue 2
_journal_name_full 'New J. Chem.'
_journal_page_first 1535
_journal_paper_doi 10.1039/C5NJ02411K
_journal_volume 40
_journal_year 2016
_chemical_formula_sum 'C12 H10 N4 O9 Zn'
_chemical_formula_weight 419.61
_space_group_crystal_system triclinic
_space_group_IT_number 2
_space_group_name_Hall '-P 1'
_space_group_name_H-M_alt 'P -1'
_symmetry_space_group_name_Hall '-P 1'
_symmetry_space_group_name_H-M 'P -1'
_atom_sites_solution_hydrogens mixed
_audit_creation_method SHELXL-2014/6
_audit_update_record
;
2015-11-16 deposited with the CCDC.
2015-11-30 downloaded from the CCDC.
;
_cell_angle_alpha 69.740(3)
_cell_angle_beta 87.236(2)
_cell_angle_gamma 67.112(3)
_cell_formula_units_Z 2
_cell_length_a 7.7271(7)
_cell_length_b 9.6737(8)
_cell_length_c 10.9425(10)
_cell_measurement_reflns_used 2982
_cell_measurement_temperature 296(2)
_cell_measurement_theta_max 25.32
_cell_measurement_theta_min 2.55
_cell_volume 703.38(11)
_computing_cell_refinement 'Bruker SAINT'
_computing_data_collection 'Bruker APEX2'
_computing_data_reduction 'Bruker SAINT'
_computing_molecular_graphics 'Mercury CSD 3.5.1, 2008'
_computing_publication_material 'WinGX publication routines (Farrugia, 1999)'
_computing_structure_refinement 'SHELXL-2014/6 (Sheldrick, 2014)'
_computing_structure_solution 'SIR97 (Giacovazzo et al, 1999)'
_diffrn_ambient_temperature 296(2)
_diffrn_measured_fraction_theta_full 0.980
_diffrn_measured_fraction_theta_max 0.979
_diffrn_measurement_device_type 'Bruker APEX-II PHOTON 100 detector'
_diffrn_measurement_method '\f and \w scans'
_diffrn_radiation_type MoK\a
_diffrn_radiation_wavelength 0.71073
_diffrn_reflns_av_R_equivalents 0.0442
_diffrn_reflns_av_unetI/netI 0.0405
_diffrn_reflns_laue_measured_fraction_full 0.980
_diffrn_reflns_laue_measured_fraction_max 0.979
_diffrn_reflns_limit_h_max 9
_diffrn_reflns_limit_h_min -9
_diffrn_reflns_limit_k_max 11
_diffrn_reflns_limit_k_min -11
_diffrn_reflns_limit_l_max 13
_diffrn_reflns_limit_l_min -13
_diffrn_reflns_number 6693
_diffrn_reflns_point_group_measured_fraction_full 0.980
_diffrn_reflns_point_group_measured_fraction_max 0.979
_diffrn_reflns_theta_full 25.242
_diffrn_reflns_theta_max 25.344
_diffrn_reflns_theta_min 2.445
_diffrn_source 'fine-focus sealed tube'
_exptl_absorpt_coefficient_mu 1.813
_exptl_absorpt_correction_T_max 0.6
_exptl_absorpt_correction_T_min 0.5
_exptl_absorpt_correction_type multi-scan
_exptl_absorpt_process_details SADABS
_exptl_crystal_colour yellow
_exptl_crystal_density_diffrn 1.981
_exptl_crystal_description block
_exptl_crystal_F_000 424
_exptl_crystal_size_max 0.350
_exptl_crystal_size_mid 0.270
_exptl_crystal_size_min 0.200
_refine_diff_density_max 0.588
_refine_diff_density_min -0.404
_refine_diff_density_rms 0.111
_refine_ls_extinction_method none
_refine_ls_goodness_of_fit_ref 1.090
_refine_ls_hydrogen_treatment constr
_refine_ls_matrix_type full
_refine_ls_number_parameters 235
_refine_ls_number_reflns 2528
_refine_ls_number_restraints 0
_refine_ls_restrained_S_all 1.090
_refine_ls_R_factor_all 0.0475
_refine_ls_R_factor_gt 0.0381
_refine_ls_shift/su_max 0.001
_refine_ls_shift/su_mean 0.000
_refine_ls_structure_factor_coef Fsqd
_refine_ls_weighting_details 'w=1/[\s^2^(Fo^2^)+(0.0639P)^2^] where P=(Fo^2^+2Fc^2^)/3'
_refine_ls_weighting_scheme calc
_refine_ls_wR_factor_gt 0.0972
_refine_ls_wR_factor_ref 0.1013
_reflns_Friedel_coverage 0.000
_reflns_number_gt 2148
_reflns_number_total 2528
_reflns_threshold_expression 'I > 2\s(I)'
_cod_data_source_file c5nj02411k2.cif
_cod_data_source_block 1
_cod_depositor_comments 'Adding full bibliography for 7055196--7055199.cif.'
_cod_database_code 7055196
_shelx_space_group_comment
;
The symmetry employed for this shelxl refinement is uniquely defined
by the following loop, which should always be used as a source of
symmetry information in preference to the above space-group names.
They are only intended as comments.
;
_shelx_estimated_absorpt_t_min 0.569
_shelx_estimated_absorpt_t_max 0.713
_shelxl_version_number 2014/6

loop_
_space_group_symop_operation_xyz
'x, y, z'
'-x, -y, -z'

loop_
_atom_site_label
_atom_site_type_symbol
_atom_site_fract_x
_atom_site_fract_y
_atom_site_fract_z
_atom_site_U_iso_or_equiv
_atom_site_adp_type
_atom_site_occupancy
_atom_site_site_symmetry_order
_atom_site_calc_flag
_atom_site_refinement_flags_posn
_atom_site_refinement_flags_adp
O4 O 1.1769(4) -0.3567(3) 0.4170(3) 0.0387(6) Uani 1 1 d . .
O3 O 1.3894(3) -0.2981(3) 0.4940(3) 0.0393(6) Uani 1 1 d . .
C5 C 1.2365(4) -0.2603(4) 0.4354(3) 0.0222(7) Uani 1 1 d . .
C4 C 1.1094(4) -0.0865(3) 0.3774(3) 0.0178(6) Uani 1 1 d . .
C6 C 0.9326(4) -0.0394(4) 0.3145(3) 0.0206(6) Uani 1 1 d . .
H6 H 0.8894 -0.1159 0.3122 0.025 Uiso 1 1 calc R U
Zn1 Zn 1.34266(5) 0.42052(4) 0.43990(4) 0.02769(16) Uani 1 1 d . .
O8 O 1.4195(4) 0.5180(3) 0.2400(2) 0.0398(6) Uani 1 1 d . .
H8A H 1.4581 0.6028 0.2348 0.060 Uiso 1 1 d R U
H8B H 1.3120 0.5595 0.1777 0.060 Uiso 1 1 d R U
O1 O 1.2815(4) 0.2639(3) 0.3943(3) 0.0431(7) Uani 1 1 d . .
O2 O 1.0300(3) 0.4602(3) 0.2677(2) 0.0368(6) Uani 1 1 d . .
O5 O 0.3381(4) 0.3977(3) 0.0236(3) 0.0427(7) Uani 1 1 d . .
N4 N 0.1934(4) 0.0326(3) 0.0557(2) 0.0243(6) Uani 1 1 d . .
H4N H 0.1568 -0.0426 0.0615 0.029 Uiso 1 1 calc R U
O7 O 0.4601(3) -0.1559(3) 0.1768(2) 0.0313(5) Uani 1 1 d . .
O6 O -0.0775(3) 0.2159(3) -0.0721(2) 0.0344(6) Uani 1 1 d . .
O9 O 1.2579(4) 0.3455(4) 0.6278(3) 0.0586(8) Uani 1 1 d . .
H9A H 1.1411 0.4274 0.6340 0.088 Uiso 1 1 d R U
H9B H 1.3531 0.3277 0.6914 0.088 Uiso 1 1 d R U
C3 C 1.1726(4) 0.0285(4) 0.3822(3) 0.0188(6) Uani 1 1 d . .
H3 H 1.2897 -0.0036 0.4260 0.023 Uiso 1 1 calc R U
N1 N 0.6429(4) 0.1759(3) 0.1876(3) 0.0242(6) Uani 1 1 d . .
H1N H 0.5764 0.2769 0.1500 0.029 Uiso 1 1 calc R U
N2 N 0.5799(3) 0.0728(3) 0.1825(2) 0.0226(6) Uani 1 1 d . .
C7 C 0.8214(4) 0.1234(4) 0.2550(3) 0.0215(6) Uani 1 1 d . .
C1 C 1.1281(4) 0.3154(4) 0.3267(3) 0.0230(7) Uani 1 1 d . .
C2 C 1.0602(4) 0.1919(4) 0.3211(3) 0.0187(6) Uani 1 1 d . .
C8 C 0.8843(4) 0.2384(4) 0.2572(3) 0.0217(6) Uani 1 1 d . .
H8 H 0.8090 0.3468 0.2159 0.026 Uiso 1 1 calc R U
C9 C 0.4177(4) 0.1181(4) 0.1163(3) 0.0210(6) Uani 1 1 d . .
C10 C 0.2982(4) 0.2831(4) 0.0359(3) 0.0259(7) Uani 1 1 d . .
N3 N 0.1355(4) 0.3040(3) -0.0273(3) 0.0286(6) Uani 1 1 d . .
H3N H 0.0661 0.4000 -0.0776 0.034 Uiso 1 1 calc R U
C11 C 0.0738(4) 0.1866(4) -0.0178(3) 0.0255(7) Uani 1 1 d . .
C12 C 0.3647(4) -0.0129(4) 0.1204(3) 0.0222(7) Uani 1 1 d . .

loop_
_atom_site_aniso_label
_atom_site_aniso_U_11
_atom_site_aniso_U_22
_atom_site_aniso_U_33
_atom_site_aniso_U_23
_atom_site_aniso_U_13
_atom_site_aniso_U_12
O4 0.0363(14) 0.0149(12) 0.0572(16) -0.0112(11) -0.0139(12) -0.0016(11)
O3 0.0194(12) 0.0286(14) 0.0541(16) -0.0053(12) -0.0167(11) 0.0007(11)
C5 0.0198(16) 0.0169(16) 0.0246(16) -0.0055(13) -0.0007(13) -0.0031(13)
C4 0.0153(14) 0.0157(15) 0.0194(14) -0.0051(12) 0.0011(11) -0.0041(12)
C6 0.0199(15) 0.0145(15) 0.0266(16) -0.0070(13) -0.0017(12) -0.0057(12)
Zn1 0.0210(2) 0.0149(2) 0.0418(3) -0.00708(17) -0.00995(16) -0.00290(16)
O8 0.0372(14) 0.0335(15) 0.0438(15) -0.0072(12) -0.0055(12) -0.0137(12)
O1 0.0344(14) 0.0225(13) 0.0709(18) -0.0113(13) -0.0230(13) -0.0112(11)
O2 0.0420(15) 0.0182(13) 0.0442(14) -0.0028(11) -0.0125(12) -0.0112(11)
O5 0.0388(15) 0.0230(14) 0.0583(17) -0.0009(12) -0.0209(12) -0.0130(12)
N4 0.0222(14) 0.0208(14) 0.0282(14) -0.0033(12) -0.0077(11) -0.0102(12)
O7 0.0272(12) 0.0211(13) 0.0385(13) -0.0051(11) -0.0096(10) -0.0056(10)
O6 0.0265(13) 0.0288(14) 0.0415(14) -0.0015(11) -0.0177(11) -0.0116(11)
O9 0.0403(16) 0.0476(18) 0.0456(16) 0.0011(14) 0.0021(13) 0.0103(14)
C3 0.0153(14) 0.0184(16) 0.0214(15) -0.0070(13) -0.0015(11) -0.0052(12)
N1 0.0173(13) 0.0163(14) 0.0328(14) -0.0041(11) -0.0089(11) -0.0031(11)
N2 0.0183(13) 0.0232(14) 0.0261(13) -0.0079(11) -0.0012(11) -0.0081(11)
C7 0.0167(15) 0.0216(17) 0.0232(15) -0.0068(13) -0.0029(12) -0.0051(13)
C1 0.0229(16) 0.0173(17) 0.0267(16) -0.0074(14) -0.0020(13) -0.0056(14)
C2 0.0183(15) 0.0184(16) 0.0206(15) -0.0068(13) 0.0021(12) -0.0086(13)
C8 0.0191(15) 0.0124(15) 0.0258(16) -0.0023(12) -0.0035(12) -0.0015(12)
C9 0.0179(15) 0.0211(16) 0.0210(15) -0.0038(13) -0.0025(12) -0.0075(13)
C10 0.0244(17) 0.0228(17) 0.0277(17) -0.0052(14) -0.0026(13) -0.0093(14)
N3 0.0230(14) 0.0196(15) 0.0331(15) 0.0015(12) -0.0128(11) -0.0059(12)
C11 0.0239(17) 0.0244(18) 0.0251(16) -0.0057(14) -0.0021(13) -0.0086(14)
C12 0.0195(16) 0.0234(18) 0.0217(15) -0.0073(14) 0.0022(13) -0.0071(14)

loop_
_atom_type_symbol
_atom_type_description
_atom_type_scat_dispersion_real
_atom_type_scat_dispersion_imag
_atom_type_scat_source
C C 0.0033 0.0016 'International Tables Vol C Tables 4.2.6.8 and 6.1.1.4'
H H 0.0000 0.0000 'International Tables Vol C Tables 4.2.6.8 and 6.1.1.4'
N N 0.0061 0.0033 'International Tables Vol C Tables 4.2.6.8 and 6.1.1.4'
O O 0.0106 0.0060 'International Tables Vol C Tables 4.2.6.8 and 6.1.1.4'
Zn Zn 0.2839 1.4301 'International Tables Vol C Tables 4.2.6.8 and 6.1.1.4'

loop_
_geom_angle_atom_site_label_1
_geom_angle_atom_site_label_2
_geom_angle_atom_site_label_3
_geom_angle
_geom_angle_site_symmetry_1
_geom_angle_site_symmetry_3
C5 O4 Zn1 122.7(2) . 1_545
C5 O3 Zn1 158.8(2) . 2_856
O3 C5 O4 125.5(3) . .
O3 C5 C4 118.6(3) . .
O4 C5 C4 115.9(3) . .
C6 C4 C3 120.3(3) . .
C6 C4 C5 120.3(3) . .
C3 C4 C5 119.4(3) . .
C7 C6 C4 119.1(3) . .
C7 C6 H6 120.4 . .
C4 C6 H6 120.4 . .
O4 Zn1 O3 130.17(10) 1_565 2_856
O4 Zn1 O1 128.01(10) 1_565 .
O3 Zn1 O1 101.77(10) 2_856 .
O4 Zn1 O9 89.29(12) 1_565 .
O3 Zn1 O9 91.89(11) 2_856 .
O1 Zn1 O9 91.15(13) . .
O4 Zn1 O8 86.55(10) 1_565 .
O3 Zn1 O8 90.61(10) 2_856 .
O1 Zn1 O8 91.59(11) . .
O9 Zn1 O8 175.84(10) . .
Zn1 O8 H8A 109.3 . .
Zn1 O8 H8B 109.4 . .
H8A O8 H8B 109.5 . .
C1 O1 Zn1 117.2(2) . .
C12 N4 C11 126.5(3) . .
C12 N4 H4N 116.7 . .
C11 N4 H4N 116.7 . .
Zn1 O9 H9A 109.3 . .
Zn1 O9 H9B 109.2 . .
H9A O9 H9B 109.5 . .
C4 C3 C2 120.1(3) . .
C4 C3 H3 120.0 . .
C2 C3 H3 120.0 . .
N2 N1 C7 120.1(3) . .
N2 N1 H1N 120.0 . .
C7 N1 H1N 120.0 . .
N1 N2 C9 121.3(3) . .
C8 C7 C6 121.0(3) . .
C8 C7 N1 118.1(3) . .
C6 C7 N1 120.8(3) . .
O2 C1 O1 124.2(3) . .
O2 C1 C2 119.3(3) . .
O1 C1 C2 116.5(3) . .
C8 C2 C3 119.4(3) . .
C8 C2 C1 120.5(3) . .
C3 C2 C1 120.0(3) . .
C7 C8 C2 120.0(3) . .
C7 C8 H8 120.0 . .
C2 C8 H8 120.0 . .
N2 C9 C10 125.3(3) . .
N2 C9 C12 114.9(3) . .
C10 C9 C12 119.6(3) . .
O5 C10 N3 120.9(3) . .
O5 C10 C9 123.1(3) . .
N3 C10 C9 116.0(3) . .
C11 N3 C10 126.0(3) . .
C11 N3 H3N 117.0 . .
C10 N3 H3N 117.0 . .
O6 C11 N3 122.2(3) . .
O6 C11 N4 121.9(3) . .
N3 C11 N4 115.9(3) . .
O7 C12 N4 119.1(3) . .
O7 C12 C9 125.2(3) . .
N4 C12 C9 115.6(3) . .

loop_
_geom_bond_atom_site_label_1
_geom_bond_atom_site_label_2
_geom_bond_distance
_geom_bond_site_symmetry_2
O4 C5 1.263(4) .
O4 Zn1 1.964(2) 1_545
O3 C5 1.231(4) .
O3 Zn1 1.964(2) 2_856
C5 C4 1.494(4) .
C4 C6 1.393(4) .
C4 C3 1.393(4) .
C6 C7 1.390(4) .
C6 H6 0.9300 .
Zn1 O4 1.964(2) 1_565
Zn1 O3 1.964(2) 2_856
Zn1 O1 1.968(2) .
Zn1 O9 2.095(3) .
Zn1 O8 2.215(3) .
O8 H8A 0.9600 .
O8 H8B 0.9600 .
O1 C1 1.253(4) .
O2 C1 1.244(4) .
O5 C10 1.226(4) .
N4 C12 1.367(4) .
N4 C11 1.375(4) .
N4 H4N 0.8600 .
O7 C12 1.223(4) .
O6 C11 1.222(4) .
O9 H9A 0.9600 .
O9 H9B 0.9600 .
C3 C2 1.399(4) .
C3 H3 0.9300 .
N1 N2 1.285(3) .
N1 C7 1.414(4) .
N1 H1N 0.8600 .
N2 C9 1.315(4) .
C7 C8 1.384(4) .
C1 C2 1.499(4) .
C2 C8 1.392(4) .
C8 H8 0.9300 .
C9 C10 1.461(4) .
C9 C12 1.463(4) .
C10 N3 1.374(4) .
N3 C11 1.365(4) .
N3 H3N 0.8600 .

loop_
_geom_hbond_atom_site_label_D
_geom_hbond_atom_site_label_H
_geom_hbond_atom_site_label_A
_geom_hbond_distance_DH
_geom_hbond_distance_HA
_geom_hbond_distance_DA
_geom_hbond_angle_DHA
_geom_hbond_site_symmetry_A
O8 H8A O7 0.96 2.20 3.125(3) 160.7 1_665
O8 H8B O5 0.96 2.62 3.159(4) 115.6 1_655
O8 H8B O6 0.96 2.18 2.981(3) 140.5 2_665
N4 H4N O6 0.86 1.96 2.824(3) 178.7 2
O9 H9A O2 0.96 1.91 2.789(4) 151.4 2_766
O9 H9B O7 0.96 1.90 2.703(4) 139.8 2_756
N1 H1N O5 0.86 2.03 2.680(4) 131.7 .
N3 H3N O2 0.86 2.03 2.767(4) 143.0 2_665

loop_
_geom_torsion_atom_site_label_1
_geom_torsion_atom_site_label_2
_geom_torsion_atom_site_label_3
_geom_torsion_atom_site_label_4
_geom_torsion
_geom_torsion_site_symmetry_1
Zn1 O3 C5 O4 31.4(9) 2_856
Zn1 O3 C5 C4 -147.3(6) 2_856
Zn1 O4 C5 O3 -15.9(5) 1_545
Zn1 O4 C5 C4 162.7(2) 1_545
O3 C5 C4 C6 -177.7(3) .
O4 C5 C4 C6 3.6(4) .
O3 C5 C4 C3 5.0(4) .
O4 C5 C4 C3 -173.7(3) .
C3 C4 C6 C7 0.9(4) .
C5 C4 C6 C7 -176.4(3) .
C6 C4 C3 C2 -1.4(4) .
C5 C4 C3 C2 175.9(2) .
C7 N1 N2 C9 -177.3(3) .
C4 C6 C7 C8 0.3(4) .
C4 C6 C7 N1 178.6(3) .
N2 N1 C7 C8 179.5(3) .
N2 N1 C7 C6 1.2(4) .
Zn1 O1 C1 O2 13.5(4) .
Zn1 O1 C1 C2 -165.04(19) .
C4 C3 C2 C8 0.8(4) .
C4 C3 C2 C1 179.8(2) .
O2 C1 C2 C8 -3.8(4) .
O1 C1 C2 C8 174.9(3) .
O2 C1 C2 C3 177.2(3) .
O1 C1 C2 C3 -4.1(4) .
C6 C7 C8 C2 -0.9(4) .
N1 C7 C8 C2 -179.2(3) .
C3 C2 C8 C7 0.4(4) .
C1 C2 C8 C7 -178.6(3) .
N1 N2 C9 C10 4.2(5) .
N1 N2 C9 C12 -179.7(2) .
N2 C9 C10 O5 -0.9(5) .
C12 C9 C10 O5 -176.9(3) .
N2 C9 C10 N3 178.8(3) .
C12 C9 C10 N3 2.8(4) .
O5 C10 N3 C11 -177.8(3) .
C9 C10 N3 C11 2.5(5) .
C10 N3 C11 O6 176.3(3) .
C10 N3 C11 N4 -4.4(5) .
C12 N4 C11 O6 -179.9(3) .
C12 N4 C11 N3 0.9(4) .
C11 N4 C12 O7 -176.4(3) .
C11 N4 C12 C9 4.0(4) .
N2 C9 C12 O7 -1.7(4) .
C10 C9 C12 O7 174.7(3) .
N2 C9 C12 N4 177.9(3) .
C10 C9 C12 N4 -5.7(4) .
